data_7222135
loop_
_publ_author_name
'Bykowska, Aleksandra'
'Starosta, Rados\/law'
'Jezierska, Julia'
'Jezowska-Bojczuk, Malgorzata'

_publ_section_title
;
 Coordination versatility of phosphine derivatives of fluoroquinolones.
 New Cu(I) and Cu(II) complexes and their interactions with DNA.
;
_journal_name_full 'RSC Adv.'
_journal_paper_doi 10.1039/C5RA07483E
_journal_year 2015
_chemical_formula_moiety ' C42 H36 Cu F N5 O4 P, N O3, 3(H2 O) '
_chemical_formula_sum 'C42 H42 Cu F N6 O10 P'
_chemical_formula_weight 904.32
_space_group_crystal_system triclinic
_space_group_IT_number 2
_space_group_name_Hall '-P 1'
_space_group_name_H-M_alt 'P -1'
_symmetry_space_group_name_Hall '-P 1'
_symmetry_space_group_name_H-M 'P -1'
_atom_sites_solution_hydrogens mixed
_atom_sites_solution_primary direct
_atom_sites_solution_secondary difmap
_audit_creation_method SHELXL-2014/7
_audit_update_record
;
2015-03-10 deposited with the CCDC.
2015-09-14 downloaded from the CCDC.
;
_cell_angle_alpha 62.360(10)
_cell_angle_beta 73.400(10)
_cell_angle_gamma 71.820(10)
_cell_formula_units_Z 2
_cell_length_a 12.174(2)
_cell_length_b 13.6130(10)
_cell_length_c 14.4830(10)
_cell_measurement_reflns_used 5460
_cell_measurement_temperature 100(2)
_cell_measurement_theta_max 32.15
_cell_measurement_theta_min 3.00
_cell_volume 1991.6(4)
_computing_cell_refinement 'CrysAlis RED (Oxford Diffraction, 2009)'
_computing_data_collection 'CrysAlis CCD (Oxford Diffraction, 2009)'
_computing_data_reduction 'CrysAlis RED (Oxford Diffraction, 2009)'
_computing_molecular_graphics 'SHELXTL (Bruker, 1999)'
_computing_publication_material 'SHELXL-2014/7 (Sheldrick, 2014)'
_computing_structure_refinement 'SHELXL-2014/7 (Sheldrick, 2014)'
_computing_structure_solution 'SHELXS-97 (Sheldrick, 1997)'
_diffrn_ambient_temperature 100(2)
_diffrn_measured_fraction_theta_full 0.995
_diffrn_measured_fraction_theta_max 0.505
_diffrn_radiation_type MoK\a
_diffrn_radiation_wavelength 0.71073
_diffrn_reflns_av_R_equivalents 0.0457
_diffrn_reflns_av_unetI/netI 0.0856
_diffrn_reflns_Laue_measured_fraction_full 0.995
_diffrn_reflns_Laue_measured_fraction_max 0.505
_diffrn_reflns_limit_h_max 20
_diffrn_reflns_limit_h_min -15
_diffrn_reflns_limit_k_max 18
_diffrn_reflns_limit_k_min -17
_diffrn_reflns_limit_l_max 18
_diffrn_reflns_limit_l_min -18
_diffrn_reflns_number 19259
_diffrn_reflns_point_group_measured_fraction_full 0.995
_diffrn_reflns_point_group_measured_fraction_max 0.505
_diffrn_reflns_theta_full 25.500
_diffrn_reflns_theta_max 36.590
_diffrn_reflns_theta_min 2.956
_exptl_absorpt_coefficient_mu 0.662
_exptl_absorpt_correction_T_max 0.9614
_exptl_absorpt_correction_T_min 0.9248
_exptl_absorpt_correction_type analytical
_exptl_absorpt_process_details 'CrysAlis RED (Oxford Diffraction, 2009)'
_exptl_crystal_colour green
_exptl_crystal_density_diffrn 1.508
_exptl_crystal_description plate
_exptl_crystal_F_000 938
_exptl_crystal_preparation Luminescent
_exptl_crystal_size_max 0.120
_exptl_crystal_size_mid 0.070
_exptl_crystal_size_min 0.060
_refine_diff_density_max 0.835
_refine_diff_density_min -0.826
_refine_diff_density_rms 0.101
_refine_ls_extinction_method none
_refine_ls_goodness_of_fit_ref 0.969
_refine_ls_hydrogen_treatment constr
_refine_ls_matrix_type full
_refine_ls_number_parameters 550
_refine_ls_number_reflns 9938
_refine_ls_number_restraints 0
_refine_ls_restrained_S_all 0.969
_refine_ls_R_factor_all 0.0938
_refine_ls_R_factor_gt 0.0579
_refine_ls_shift/su_max 0.001
_refine_ls_shift/su_mean 0.000
_refine_ls_structure_factor_coef Fsqd
_refine_ls_weighting_details 'w=1/[\s^2^(Fo^2^)+(0.0877P)^2^] where P=(Fo^2^+2Fc^2^)/3'
_refine_ls_weighting_scheme calc
_refine_ls_wR_factor_gt 0.1450
_refine_ls_wR_factor_ref 0.1576
_reflns_Friedel_coverage 0.000
_reflns_number_gt 6370
_reflns_number_total 9938
_reflns_threshold_expression 'I > 2\s(I)'
_cod_data_source_file c5ra07483e2.cif
_cod_data_source_block shelx
_cod_original_formula_sum ' C42 H42 Cu F N6 O10 P '
_cod_database_code 7222135
_shelx_shelxl_version_number 2014/7
_shelx_space_group_comment
;
The symmetry employed for this shelxl refinement is uniquely defined
by the following loop, which should always be used as a source of
symmetry information in preference to the above space-group names.
They are only intended as comments.
;
_shelx_estimated_absorpt_t_min 0.925
_shelx_estimated_absorpt_t_max 0.961

loop_
_space_group_symop_operation_xyz
'x, y, z'
'-x, -y, -z'

loop_
_atom_site_label
_atom_site_type_symbol
_atom_site_fract_x
_atom_site_fract_y
_atom_site_fract_z
_atom_site_U_iso_or_equiv
_atom_site_adp_type
_atom_site_occupancy
_atom_site_site_symmetry_order
_atom_site_calc_flag
_atom_site_refinement_flags_posn
_atom_site_refinement_flags_adp
Cu1 Cu -0.10738(3) -0.09502(3) 0.57916(3) 0.01920(12) Uani 1 1 d . .
O1 O 0.2018(2) 0.16636(19) 1.25409(17) 0.0242(5) Uani 1 1 d . .
P1 P 0.24695(7) 0.26211(7) 1.16017(6) 0.01957(18) Uani 1 1 d . .
C1 C 0.1529(3) 0.3388(3) 1.0581(2) 0.0215(7) Uani 1 1 d . .
H1A H 0.0700 0.3519 1.0923 0.026 Uiso 1 1 calc R U
H1B H 0.1730 0.4137 1.0109 0.026 Uiso 1 1 calc R U
N1 N 0.1664(2) 0.2760(2) 0.9954(2) 0.0201(6) Uani 1 1 d . .
C2 C 0.1219(3) 0.1709(3) 1.0576(2) 0.0212(7) Uani 1 1 d . .
H2A H 0.0358 0.1898 1.0788 0.025 Uiso 1 1 calc R U
H2B H 0.1574 0.1258 1.1226 0.025 Uiso 1 1 calc R U
C3 C 0.1513(3) 0.1020(3) 0.9938(2) 0.0209(7) Uani 1 1 d . .
H3A H 0.2373 0.0824 0.9729 0.025 Uiso 1 1 calc R U
H3B H 0.1225 0.0307 1.0367 0.025 Uiso 1 1 calc R U
N4 N 0.0954(2) 0.1689(2) 0.8989(2) 0.0200(6) Uani 1 1 d . .
C5 C 0.1364(3) 0.2776(3) 0.8346(2) 0.0247(7) Uani 1 1 d . .
H5A H 0.0962 0.3233 0.7724 0.030 Uiso 1 1 calc R U
H5B H 0.2218 0.2616 0.8089 0.030 Uiso 1 1 calc R U
C6 C 0.1099(3) 0.3437(3) 0.9022(2) 0.0220(7) Uani 1 1 d . .
H6A H 0.1387 0.4151 0.8601 0.026 Uiso 1 1 calc R U
H6B H 0.0241 0.3634 0.9244 0.026 Uiso 1 1 calc R U
C11 C 0.0893(3) 0.1090(3) 0.8448(2) 0.0192(6) Uani 1 1 d . .
C12 C 0.0109(3) 0.1583(3) 0.7709(2) 0.0210(7) Uani 1 1 d . .
F12 F -0.05295(17) 0.26426(15) 0.75368(15) 0.0287(4) Uani 1 1 d . .
C13 C -0.0059(3) 0.1031(3) 0.7203(2) 0.0194(6) Uani 1 1 d . .
H13 H -0.0596 0.1403 0.6718 0.023 Uiso 1 1 calc R U
C14 C 0.0555(3) -0.0089(3) 0.7394(2) 0.0182(6) Uani 1 1 d . .
C15 C 0.1334(3) -0.0611(3) 0.8132(2) 0.0170(6) Uani 1 1 d . .
C16 C 0.1491(3) -0.0019(3) 0.8641(2) 0.0190(6) Uani 1 1 d . .
H16 H 0.2022 -0.0386 0.9131 0.023 Uiso 1 1 calc R U
C17 C 0.0350(3) -0.0696(3) 0.6881(2) 0.0173(6) Uani 1 1 d . .
C18 C 0.0968(3) -0.1848(3) 0.7171(2) 0.0170(6) Uani 1 1 d . .
C19 C 0.1756(3) -0.2291(3) 0.7862(2) 0.0173(6) Uani 1 1 d . .
H19 H 0.2202 -0.3041 0.8005 0.021 Uiso 1 1 calc R U
N20 N 0.1929(2) -0.1730(2) 0.83402(19) 0.0176(5) Uani 1 1 d . .
C20 C 0.2727(3) -0.2294(3) 0.9116(2) 0.0199(6) Uani 1 1 d . .
H20 H 0.3448 -0.1987 0.8916 0.024 Uiso 1 1 calc R U
C22 C 0.2844(3) -0.3530(3) 0.9790(3) 0.0304(8) Uani 1 1 d . .
H22A H 0.3622 -0.3974 0.9985 0.037 Uiso 1 1 calc R U
H22B H 0.2386 -0.3943 0.9681 0.037 Uiso 1 1 calc R U
C21 C 0.2189(3) -0.2698(3) 1.0257(3) 0.0252(7) Uani 1 1 d . .
H21A H 0.2561 -0.2625 1.0740 0.030 Uiso 1 1 calc R U
H21B H 0.1324 -0.2593 1.0436 0.030 Uiso 1 1 calc R U
C23 C 0.0834(3) -0.2633(3) 0.6769(2) 0.0196(6) Uani 1 1 d . .
O24 O 0.1346(2) -0.36436(19) 0.71429(19) 0.0287(5) Uani 1 1 d . .
O23 O 0.02009(19) -0.22469(18) 0.60572(17) 0.0218(5) Uani 1 1 d . .
O17 O -0.03474(18) -0.01642(18) 0.62068(16) 0.0190(5) Uani 1 1 d . .
C31 C 0.3842(3) 0.2128(3) 1.0915(2) 0.0203(7) Uani 1 1 d . .
C32 C 0.4344(3) 0.2872(3) 0.9934(2) 0.0227(7) Uani 1 1 d . .
H32 H 0.4020 0.3664 0.9677 0.027 Uiso 1 1 calc R U
C33 C 0.5311(3) 0.2448(3) 0.9343(3) 0.0242(7) Uani 1 1 d . .
H33 H 0.5651 0.2944 0.8675 0.029 Uiso 1 1 calc R U
C34 C 0.5781(3) 0.1289(3) 0.9736(3) 0.0267(7) Uani 1 1 d . .
H34 H 0.6445 0.0998 0.9330 0.032 Uiso 1 1 calc R U
C35 C 0.5302(3) 0.0551(3) 1.0707(3) 0.0266(7) Uani 1 1 d . .
H35 H 0.5643 -0.0238 1.0969 0.032 Uiso 1 1 calc R U
C36 C 0.4319(3) 0.0971(3) 1.1295(3) 0.0240(7) Uani 1 1 d . .
H36 H 0.3973 0.0469 1.1956 0.029 Uiso 1 1 calc R U
C61 C 0.2637(3) 0.3666(3) 1.1952(2) 0.0206(7) Uani 1 1 d . .
C62 C 0.3710(3) 0.3833(3) 1.1911(3) 0.0277(7) Uani 1 1 d . .
H62 H 0.4401 0.3441 1.1615 0.033 Uiso 1 1 calc R U
C63 C 0.3802(3) 0.4570(3) 1.2298(3) 0.0323(8) Uani 1 1 d . .
H63 H 0.4549 0.4683 1.2260 0.039 Uiso 1 1 calc R U
C64 C 0.2795(4) 0.5133(3) 1.2736(3) 0.0336(9) Uani 1 1 d . .
H64 H 0.2848 0.5632 1.3005 0.040 Uiso 1 1 calc R U
C65 C 0.1700(3) 0.4967(3) 1.2785(3) 0.0295(8) Uani 1 1 d . .
H65 H 0.1009 0.5354 1.3086 0.035 Uiso 1 1 calc R U
C66 C 0.1620(3) 0.4244(3) 1.2397(3) 0.0249(7) Uani 1 1 d . .
H66 H 0.0873 0.4135 1.2431 0.030 Uiso 1 1 calc R U
N41 N -0.1750(2) -0.1569(2) 0.5110(2) 0.0227(6) Uani 1 1 d . .
N42 N -0.2351(2) 0.0418(2) 0.5234(2) 0.0207(6) Uani 1 1 d . .
C41 C -0.1401(3) -0.2572(3) 0.5063(3) 0.0292(8) Uani 1 1 d . .
H41 H -0.0740 -0.3089 0.5372 0.035 Uiso 1 1 calc R U
C42 C -0.1989(4) -0.2888(3) 0.4566(3) 0.0370(9) Uani 1 1 d . .
H42 H -0.1742 -0.3621 0.4563 0.044 Uiso 1 1 calc R U
C43 C -0.2913(4) -0.2138(3) 0.4089(3) 0.0382(10) Uani 1 1 d . .
H43 H -0.3313 -0.2349 0.3756 0.046 Uiso 1 1 calc R U
C44 C -0.3274(3) -0.1050(3) 0.4091(3) 0.0305(8) Uani 1 1 d . .
C45 C -0.4196(3) -0.0184(3) 0.3585(3) 0.0352(9) Uani 1 1 d . .
H45 H -0.4615 -0.0333 0.3219 0.042 Uiso 1 1 calc R U
C46 C -0.4490(3) 0.0850(4) 0.3615(3) 0.0358(9) Uani 1 1 d . .
H46 H -0.5103 0.1412 0.3262 0.043 Uiso 1 1 calc R U
C47 C -0.3886(3) 0.1113(3) 0.4173(3) 0.0278(8) Uani 1 1 d . .
C48 C -0.4135(3) 0.2157(3) 0.4249(3) 0.0329(9) Uani 1 1 d . .
H48 H -0.4739 0.2757 0.3916 0.039 Uiso 1 1 calc R U
C49 C -0.3502(3) 0.2306(3) 0.4806(3) 0.0298(8) Uani 1 1 d . .
H49 H -0.3661 0.3010 0.4857 0.036 Uiso 1 1 calc R U
C50 C -0.2613(3) 0.1400(3) 0.5303(2) 0.0238(7) Uani 1 1 d . .
H50 H -0.2190 0.1503 0.5699 0.029 Uiso 1 1 calc R U
C51 C -0.2670(3) -0.0808(3) 0.4628(2) 0.0248(7) Uani 1 1 d . .
C52 C -0.2976(3) 0.0266(3) 0.4670(2) 0.0236(7) Uani 1 1 d . .
N1A N 0.4516(4) -0.2668(3) 0.3004(3) 0.0488(9) Uani 1 1 d . .
O1A O 0.3439(3) -0.2337(3) 0.2931(3) 0.0651(10) Uani 1 1 d . .
O2A O 0.5120(3) -0.1999(3) 0.2771(2) 0.0664(10) Uani 1 1 d . .
O3A O 0.4959(3) -0.3763(3) 0.3365(2) 0.0556(8) Uani 1 1 d . .
O1W O 0.3486(2) -0.4898(2) 0.7805(2) 0.0389(6) Uani 1 1 d . .
O2W O 0.1219(3) -0.4796(3) 0.5961(3) 0.0644(10) Uani 1 1 d . .
O3W O 0.3572(3) -0.5263(3) 0.5066(3) 0.0631(9) Uani 1 1 d . .
H11W H 0.2863 -0.4525 0.7462 0.050 Uiso 1 1 d . .
H21W H 0.3796 -0.5536 0.7683 0.050 Uiso 1 1 d . .
H12W H 0.1082 -0.4235 0.6185 0.050 Uiso 1 1 d . .
H22W H 0.1234 -0.4424 0.5243 0.050 Uiso 1 1 d . .
H13W H 0.4117 -0.5302 0.4492 0.050 Uiso 1 1 d . .
H23W H 0.3920 -0.5773 0.5640 0.050 Uiso 1 1 d . .

loop_
_atom_site_aniso_label
_atom_site_aniso_U_11
_atom_site_aniso_U_22
_atom_site_aniso_U_33
_atom_site_aniso_U_23
_atom_site_aniso_U_13
_atom_site_aniso_U_12
Cu1 0.0248(2) 0.0195(2) 0.0164(2) -0.00702(16) -0.00666(15) -0.00649(16)
O1 0.0363(13) 0.0226(12) 0.0152(11) -0.0064(9) -0.0009(9) -0.0136(10)
P1 0.0238(4) 0.0204(4) 0.0173(4) -0.0076(3) -0.0038(3) -0.0081(3)
C1 0.0261(17) 0.0186(16) 0.0227(17) -0.0090(13) -0.0063(13) -0.0057(13)
N1 0.0243(14) 0.0203(14) 0.0182(13) -0.0067(11) -0.0052(11) -0.0082(11)
C2 0.0263(17) 0.0223(17) 0.0181(16) -0.0079(13) -0.0058(13) -0.0080(13)
C3 0.0256(17) 0.0177(16) 0.0197(16) -0.0063(13) -0.0063(13) -0.0048(13)
N4 0.0276(15) 0.0185(14) 0.0168(13) -0.0064(11) -0.0059(11) -0.0077(11)
C5 0.0347(19) 0.0211(17) 0.0190(17) -0.0056(14) -0.0026(14) -0.0129(14)
C6 0.0281(17) 0.0188(16) 0.0204(16) -0.0046(13) -0.0068(13) -0.0097(13)
C11 0.0233(16) 0.0192(16) 0.0169(15) -0.0067(13) -0.0040(12) -0.0076(13)
C12 0.0256(17) 0.0161(16) 0.0194(16) -0.0056(13) -0.0052(13) -0.0036(13)
F12 0.0417(12) 0.0155(10) 0.0328(11) -0.0096(8) -0.0200(9) 0.0007(8)
C13 0.0241(16) 0.0176(16) 0.0185(16) -0.0072(13) -0.0067(12) -0.0045(13)
C14 0.0228(16) 0.0176(15) 0.0142(15) -0.0050(12) -0.0030(12) -0.0069(12)
C15 0.0177(15) 0.0167(15) 0.0160(15) -0.0046(12) -0.0027(12) -0.0063(12)
C16 0.0214(16) 0.0200(16) 0.0159(15) -0.0056(13) -0.0036(12) -0.0073(13)
C17 0.0223(16) 0.0184(15) 0.0117(14) -0.0054(12) -0.0026(12) -0.0064(12)
C18 0.0185(15) 0.0154(15) 0.0177(15) -0.0066(12) -0.0029(12) -0.0047(12)
C19 0.0182(15) 0.0169(15) 0.0177(15) -0.0077(12) -0.0011(12) -0.0058(12)
N20 0.0198(13) 0.0181(13) 0.0173(13) -0.0073(11) -0.0055(10) -0.0050(10)
C20 0.0221(16) 0.0195(16) 0.0174(16) -0.0045(13) -0.0065(12) -0.0058(13)
C22 0.041(2) 0.0232(18) 0.0284(19) -0.0036(15) -0.0189(16) -0.0073(15)
C21 0.0275(18) 0.0288(19) 0.0190(17) -0.0055(14) -0.0066(13) -0.0097(14)
C23 0.0215(16) 0.0215(17) 0.0181(16) -0.0089(13) -0.0024(12) -0.0070(13)
O24 0.0321(13) 0.0203(12) 0.0398(15) -0.0148(11) -0.0171(11) 0.0004(10)
O23 0.0286(12) 0.0212(12) 0.0204(12) -0.0115(10) -0.0066(9) -0.0045(10)
O17 0.0255(12) 0.0190(11) 0.0148(11) -0.0064(9) -0.0064(9) -0.0059(9)
C31 0.0194(15) 0.0246(17) 0.0197(16) -0.0088(13) -0.0053(12) -0.0071(13)
C32 0.0218(16) 0.0277(18) 0.0208(17) -0.0092(14) -0.0062(13) -0.0069(13)
C33 0.0233(17) 0.0297(19) 0.0211(17) -0.0096(14) -0.0043(13) -0.0084(14)
C34 0.0219(17) 0.035(2) 0.0279(18) -0.0162(16) -0.0051(14) -0.0051(14)
C35 0.0289(18) 0.0238(18) 0.0325(19) -0.0139(15) -0.0121(15) -0.0025(14)
C36 0.0262(17) 0.0235(17) 0.0227(17) -0.0068(14) -0.0062(13) -0.0083(14)
C61 0.0325(18) 0.0160(15) 0.0140(15) -0.0021(12) -0.0086(13) -0.0081(13)
C62 0.0336(19) 0.0264(19) 0.0241(18) -0.0071(15) -0.0099(14) -0.0083(15)
C63 0.043(2) 0.0264(19) 0.032(2) -0.0053(16) -0.0172(17) -0.0145(16)
C64 0.062(3) 0.0203(18) 0.0250(19) -0.0067(15) -0.0173(17) -0.0125(18)
C65 0.047(2) 0.0174(17) 0.0224(18) -0.0068(14) -0.0086(15) -0.0038(15)
C66 0.0331(19) 0.0177(16) 0.0221(17) -0.0041(13) -0.0077(14) -0.0068(14)
N41 0.0312(15) 0.0262(15) 0.0137(13) -0.0053(11) -0.0035(11) -0.0151(12)
N42 0.0230(14) 0.0218(14) 0.0160(13) -0.0050(11) -0.0028(11) -0.0080(11)
C41 0.046(2) 0.0269(19) 0.0202(17) -0.0079(15) -0.0080(15) -0.0155(16)
C42 0.063(3) 0.033(2) 0.0225(19) -0.0060(16) -0.0102(18) -0.026(2)
C43 0.058(3) 0.050(2) 0.0207(18) -0.0102(17) -0.0038(17) -0.038(2)
C44 0.037(2) 0.041(2) 0.0164(16) -0.0051(15) -0.0027(14) -0.0256(17)
C45 0.036(2) 0.048(2) 0.0217(18) -0.0024(17) -0.0094(15) -0.0241(18)
C46 0.0263(19) 0.052(3) 0.0203(18) 0.0007(17) -0.0095(15) -0.0166(18)
C47 0.0252(18) 0.036(2) 0.0158(16) -0.0021(15) -0.0034(13) -0.0119(15)
C48 0.0229(18) 0.042(2) 0.0209(18) -0.0033(16) -0.0027(14) -0.0055(16)
C49 0.0305(19) 0.030(2) 0.0203(17) -0.0072(15) -0.0010(14) -0.0033(15)
C50 0.0233(17) 0.0297(18) 0.0148(15) -0.0070(14) -0.0007(12) -0.0067(14)
C51 0.0278(18) 0.035(2) 0.0117(15) -0.0038(14) -0.0017(13) -0.0180(15)
C52 0.0249(17) 0.0319(19) 0.0126(15) -0.0019(13) -0.0026(12) -0.0160(14)
N1A 0.064(3) 0.055(3) 0.034(2) -0.0238(18) -0.0142(18) -0.007(2)
O1A 0.0438(19) 0.105(3) 0.058(2) -0.057(2) -0.0174(16) 0.0142(18)
O2A 0.110(3) 0.061(2) 0.046(2) -0.0140(17) -0.0150(19) -0.050(2)
O3A 0.079(2) 0.0433(19) 0.0395(18) -0.0117(15) -0.0094(16) -0.0161(17)
O1W 0.0385(15) 0.0309(15) 0.0525(18) -0.0163(13) -0.0235(13) -0.0012(12)
O2W 0.083(3) 0.057(2) 0.079(3) -0.0446(19) -0.017(2) -0.0175(19)
O3W 0.066(2) 0.071(2) 0.050(2) -0.0171(17) -0.0094(17) -0.0242(18)

loop_
_atom_type_symbol
_atom_type_description
_atom_type_scat_dispersion_real
_atom_type_scat_dispersion_imag
_atom_type_scat_source
C C 0.0033 0.0016 'International Tables Vol C Tables 4.2.6.8 and 6.1.1.4'
H H 0.0000 0.0000 'International Tables Vol C Tables 4.2.6.8 and 6.1.1.4'
N N 0.0061 0.0033 'International Tables Vol C Tables 4.2.6.8 and 6.1.1.4'
O O 0.0106 0.0060 'International Tables Vol C Tables 4.2.6.8 and 6.1.1.4'
F F 0.0171 0.0103 'International Tables Vol C Tables 4.2.6.8 and 6.1.1.4'
P P 0.1023 0.0942 'International Tables Vol C Tables 4.2.6.8 and 6.1.1.4'
Cu Cu 0.3201 1.2651 'International Tables Vol C Tables 4.2.6.8 and 6.1.1.4'

loop_
_geom_angle_atom_site_label_1
_geom_angle_atom_site_label_2
_geom_angle_atom_site_label_3
_geom_angle
_geom_angle_site_symmetry_1
_geom_angle_site_symmetry_3
O23 Cu1 O17 92.95(9) . .
O23 Cu1 N41 89.92(10) . .
O17 Cu1 N41 170.19(10) . .
O23 Cu1 N42 169.03(10) . .
O17 Cu1 N42 93.28(10) . .
N41 Cu1 N42 82.49(11) . .
O23 Cu1 O1 92.45(9) . 2_557
O17 Cu1 O1 88.87(8) . 2_557
N41 Cu1 O1 100.38(9) . 2_557
N42 Cu1 O1 96.69(10) . 2_557
O23 Cu1 O17 87.69(8) . 2_556
O17 Cu1 O17 80.16(8) . 2_556
N41 Cu1 O17 90.59(8) . 2_556
N42 Cu1 O17 84.49(8) . 2_556
O1 Cu1 O17 169.03(7) 2_557 2_556
O23 Cu1 Cu1 89.75(7) . 2_556
O17 Cu1 Cu1 49.46(6) . 2_556
N41 Cu1 Cu1 121.24(7) . 2_556
N42 Cu1 Cu1 87.46(7) . 2_556
O1 Cu1 Cu1 138.33(6) 2_557 2_556
O17 Cu1 Cu1 30.70(4) 2_556 2_556
P1 O1 Cu1 150.67(14) . 2_557
O1 P1 C31 111.48(14) . .
O1 P1 C61 112.19(13) . .
C31 P1 C61 109.03(15) . .
O1 P1 C1 114.00(14) . .
C31 P1 C1 103.42(15) . .
C61 P1 C1 106.19(14) . .
N1 C1 P1 111.8(2) . .
N1 C1 H1A 109.3 . .
P1 C1 H1A 109.3 . .
N1 C1 H1B 109.3 . .
P1 C1 H1B 109.3 . .
H1A C1 H1B 107.9 . .
C6 N1 C1 112.7(2) . .
C6 N1 C2 109.0(2) . .
C1 N1 C2 112.3(2) . .
N1 C2 C3 110.4(3) . .
N1 C2 H2A 109.6 . .
C3 C2 H2A 109.6 . .
N1 C2 H2B 109.6 . .
C3 C2 H2B 109.6 . .
H2A C2 H2B 108.1 . .
N4 C3 C2 108.9(3) . .
N4 C3 H3A 109.9 . .
C2 C3 H3A 109.9 . .
N4 C3 H3B 109.9 . .
C2 C3 H3B 109.9 . .
H3A C3 H3B 108.3 . .
C11 N4 C3 116.1(3) . .
C11 N4 C5 117.3(2) . .
C3 N4 C5 110.4(2) . .
N4 C5 C6 109.4(2) . .
N4 C5 H5A 109.8 . .
C6 C5 H5A 109.8 . .
N4 C5 H5B 109.8 . .
C6 C5 H5B 109.8 . .
H5A C5 H5B 108.2 . .
N1 C6 C5 110.2(3) . .
N1 C6 H6A 109.6 . .
C5 C6 H6A 109.6 . .
N1 C6 H6B 109.6 . .
C5 C6 H6B 109.6 . .
H6A C6 H6B 108.1 . .
C16 C11 N4 124.0(3) . .
C16 C11 C12 116.1(3) . .
N4 C11 C12 119.7(3) . .
F12 C12 C13 118.6(3) . .
F12 C12 C11 117.9(3) . .
C13 C12 C11 123.5(3) . .
C12 C13 C14 120.3(3) . .
C12 C13 H13 119.8 . .
C14 C13 H13 119.8 . .
C13 C14 C15 117.8(3) . .
C13 C14 C17 120.6(3) . .
C15 C14 C17 121.6(3) . .
N20 C15 C16 121.3(3) . .
N20 C15 C14 118.0(3) . .
C16 C15 C14 120.6(3) . .
C11 C16 C15 121.7(3) . .
C11 C16 H16 119.1 . .
C15 C16 H16 119.1 . .
O17 C17 C18 125.5(3) . .
O17 C17 C14 118.2(3) . .
C18 C17 C14 116.3(3) . .
C19 C18 C17 119.1(3) . .
C19 C18 C23 116.4(3) . .
C17 C18 C23 124.4(3) . .
N20 C19 C18 124.1(3) . .
N20 C19 H19 118.0 . .
C18 C19 H19 118.0 . .
C19 N20 C15 120.7(3) . .
C19 N20 C20 120.3(3) . .
C15 N20 C20 119.0(2) . .
N20 C20 C22 119.6(3) . .
N20 C20 C21 117.4(3) . .
C22 C20 C21 60.0(2) . .
N20 C20 H20 116.1 . .
C22 C20 H20 116.1 . .
C21 C20 H20 116.1 . .
C20 C22 C21 60.2(2) . .
C20 C22 H22A 117.8 . .
C21 C22 H22A 117.8 . .
C20 C22 H22B 117.8 . .
C21 C22 H22B 117.8 . .
H22A C22 H22B 114.9 . .
C22 C21 C20 59.9(2) . .
C22 C21 H21A 117.8 . .
C20 C21 H21A 117.8 . .
C22 C21 H21B 117.8 . .
C20 C21 H21B 117.8 . .
H21A C21 H21B 114.9 . .
O24 C23 O23 122.1(3) . .
O24 C23 C18 118.6(3) . .
O23 C23 C18 119.4(3) . .
C23 O23 Cu1 126.2(2) . .
C17 O17 Cu1 122.17(19) . .
C36 C31 C32 120.2(3) . .
C36 C31 P1 118.6(2) . .
C32 C31 P1 120.6(3) . .
C33 C32 C31 119.8(3) . .
C33 C32 H32 120.1 . .
C31 C32 H32 120.1 . .
C32 C33 C34 119.3(3) . .
C32 C33 H33 120.3 . .
C34 C33 H33 120.3 . .
C35 C34 C33 121.4(3) . .
C35 C34 H34 119.3 . .
C33 C34 H34 119.3 . .
C34 C35 C36 119.5(3) . .
C34 C35 H35 120.3 . .
C36 C35 H35 120.3 . .
C35 C36 C31 119.8(3) . .
C35 C36 H36 120.1 . .
C31 C36 H36 120.1 . .
C62 C61 C66 118.9(3) . .
C62 C61 P1 123.2(3) . .
C66 C61 P1 117.5(2) . .
C61 C62 C63 121.2(3) . .
C61 C62 H62 119.4 . .
C63 C62 H62 119.4 . .
C64 C63 C62 119.3(3) . .
C64 C63 H63 120.4 . .
C62 C63 H63 120.4 . .
C63 C64 C65 120.0(3) . .
C63 C64 H64 120.0 . .
C65 C64 H64 120.0 . .
C66 C65 C64 120.1(3) . .
C66 C65 H65 119.9 . .
C64 C65 H65 119.9 . .
C65 C66 C61 120.4(3) . .
C65 C66 H66 119.8 . .
C61 C66 H66 119.8 . .
C41 N41 C51 119.2(3) . .
C41 N41 Cu1 128.4(2) . .
C51 N41 Cu1 112.3(2) . .
C50 N42 C52 118.8(3) . .
C50 N42 Cu1 129.5(2) . .
C52 N42 Cu1 111.7(2) . .
N41 C41 C42 121.4(3) . .
N41 C41 H41 119.3 . .
C42 C41 H41 119.3 . .
C43 C42 C41 119.8(4) . .
C43 C42 H42 120.1 . .
C41 C42 H42 120.1 . .
C42 C43 C44 120.0(3) . .
C42 C43 H43 120.0 . .
C44 C43 H43 120.0 . .
C51 C44 C43 117.0(3) . .
C51 C44 C45 118.1(4) . .
C43 C44 C45 124.9(3) . .
C46 C45 C44 121.6(3) . .
C46 C45 H45 119.2 . .
C44 C45 H45 119.2 . .
C45 C46 C47 121.2(3) . .
C45 C46 H46 119.4 . .
C47 C46 H46 119.4 . .
C52 C47 C48 117.4(3) . .
C52 C47 C46 117.5(3) . .
C48 C47 C46 125.1(3) . .
C49 C48 C47 119.8(3) . .
C49 C48 H48 120.1 . .
C47 C48 H48 120.1 . .
C48 C49 C50 119.3(3) . .
C48 C49 H49 120.4 . .
C50 C49 H49 120.4 . .
N42 C50 C49 122.2(3) . .
N42 C50 H50 118.9 . .
C49 C50 H50 118.9 . .
N41 C51 C44 122.5(3) . .
N41 C51 C52 116.7(3) . .
C44 C51 C52 120.7(3) . .
N42 C52 C47 122.5(3) . .
N42 C52 C51 116.6(3) . .
C47 C52 C51 120.9(3) . .
O2A N1A O1A 121.2(4) . .
O2A N1A O3A 120.7(4) . .
O1A N1A O3A 118.0(4) . .
H11W O1W H21W 106.3 . .
H12W O2W H22W 105.0 . .
H13W O3W H23W 105.3 . .

loop_
_geom_bond_atom_site_label_1
_geom_bond_atom_site_label_2
_geom_bond_distance
_geom_bond_site_symmetry_2
Cu1 O23 1.917(2) .
Cu1 O17 1.944(2) .
Cu1 N41 2.008(3) .
Cu1 N42 2.013(3) .
Cu1 O1 2.243(2) 2_557
Cu1 O17 2.894(2) 2_556
Cu1 Cu1 3.7520(9) 2_556
O1 P1 1.492(2) .
O1 Cu1 2.243(2) 2_557
P1 C31 1.789(3) .
P1 C61 1.797(3) .
P1 C1 1.837(3) .
C1 N1 1.460(4) .
C1 H1A 0.9900 .
C1 H1B 0.9900 .
N1 C6 1.457(4) .
N1 C2 1.470(4) .
C2 C3 1.506(4) .
C2 H2A 0.9900 .
C2 H2B 0.9900 .
C3 N4 1.472(4) .
C3 H3A 0.9900 .
C3 H3B 0.9900 .
N4 C11 1.396(4) .
N4 C5 1.490(4) .
C5 C6 1.526(4) .
C5 H5A 0.9900 .
C5 H5B 0.9900 .
C6 H6A 0.9900 .
C6 H6B 0.9900 .
C11 C16 1.388(4) .
C11 C12 1.423(4) .
C12 F12 1.351(4) .
C12 C13 1.356(4) .
C13 C14 1.406(4) .
C13 H13 0.9500 .
C14 C15 1.415(4) .
C14 C17 1.449(4) .
C15 N20 1.396(4) .
C15 C16 1.399(4) .
C16 H16 0.9500 .
C17 O17 1.278(4) .
C17 C18 1.427(4) .
C18 C19 1.383(4) .
C18 C23 1.499(4) .
C19 N20 1.335(4) .
C19 H19 0.9500 .
N20 C20 1.467(4) .
C20 C22 1.487(4) .
C20 C21 1.492(4) .
C20 H20 1.0000 .
C22 C21 1.489(5) .
C22 H22A 0.9900 .
C22 H22B 0.9900 .
C21 H21A 0.9900 .
C21 H21B 0.9900 .
C23 O24 1.241(4) .
C23 O23 1.278(4) .
C31 C36 1.389(5) .
C31 C32 1.405(4) .
C32 C33 1.381(5) .
C32 H32 0.9500 .
C33 C34 1.389(5) .
C33 H33 0.9500 .
C34 C35 1.383(5) .
C34 H34 0.9500 .
C35 C36 1.389(5) .
C35 H35 0.9500 .
C36 H36 0.9500 .
C61 C62 1.375(4) .
C61 C66 1.405(5) .
C62 C63 1.401(5) .
C62 H62 0.9500 .
C63 C64 1.383(5) .
C63 H63 0.9500 .
C64 C65 1.397(5) .
C64 H64 0.9500 .
C65 C66 1.378(5) .
C65 H65 0.9500 .
C66 H66 0.9500 .
N41 C41 1.325(4) .
N41 C51 1.366(4) .
N42 C50 1.318(4) .
N42 C52 1.379(4) .
C41 C42 1.413(5) .
C41 H41 0.9500 .
C42 C43 1.362(6) .
C42 H42 0.9500 .
C43 C44 1.409(5) .
C43 H43 0.9500 .
C44 C51 1.405(4) .
C44 C45 1.424(5) .
C45 C46 1.357(5) .
C45 H45 0.9500 .
C46 C47 1.448(5) .
C46 H46 0.9500 .
C47 C52 1.401(5) .
C47 C48 1.406(5) .
C48 C49 1.375(5) .
C48 H48 0.9500 .
C49 C50 1.414(5) .
C49 H49 0.9500 .
C50 H50 0.9500 .
C51 C52 1.417(5) .
N1A O2A 1.215(5) .
N1A O1A 1.264(4) .
N1A O3A 1.313(5) .
O1W H11W 0.9063 .
O1W H21W 0.9096 .
O2W H12W 0.9126 .
O2W H22W 0.9192 .
O3W H13W 0.9150 .
O3W H23W 0.9138 .
